data_1562684
loop_
_publ_author_name
'Koo, Jin Young'
'Kwon, Taeyeon'
'Ahn, Yoolim'
'Choi, Hee Cheul'

_publ_section_title
;
 Phase Change-Driven Radical Population and Electrical Conductivity
 Increases of Organic Radical Crystals by Mild Heating
;
_journal_issue 20
_journal_name_full 'The Journal of Physical Chemistry C'
_journal_page_first 10991
_journal_page_last 10997
_journal_paper_doi 10.1021/acs.jpcc.0c10644
_journal_volume 125
_journal_year 2021
_chemical_formula_sum 'C24 H20 Cl3 N4 O0.6'
_chemical_formula_weight 480.39
_space_group_crystal_system triclinic
_space_group_IT_number 2
_space_group_name_Hall '-P 1'
_space_group_name_H-M_alt 'P -1'
_atom_sites_solution_hydrogens geom
_audit_creation_method SHELXL-2017/1
_cell_angle_alpha 76.52(3)
_cell_angle_beta 71.24(3)
_cell_angle_gamma 86.47(3)
_cell_formula_units_Z 1
_cell_length_a 7.0470(14)
_cell_length_b 8.9611(18)
_cell_length_c 9.4376(19)
_cell_measurement_reflns_used 11849
_cell_measurement_temperature 333(2)
_cell_measurement_theta_max 28.6486
_cell_measurement_theta_min 0.2205
_cell_volume 548.7(2)
_computing_cell_refinement 'HKL3000sm (Otwinowski & Minor, 1997)'
_computing_data_collection 'PAL BL2D-SMDC Program (Shin et. al, 2016)'
_computing_data_reduction 'HKL3000sm (Otwinowski & Minor, 1997)'
_computing_molecular_graphics Pymol'
_computing_publication_material 'enCifer 1.5.1'
_computing_structure_refinement 'SHELXL-2017/1 (Sheldrick, 2017)'
_computing_structure_solution 'SHELXT 2018/2 (Sheldrick, 2018)'
_diffrn_ambient_temperature 333(2)
_diffrn_measured_fraction_theta_full 0.795
_diffrn_measured_fraction_theta_max 0.581
_diffrn_measurement_device_type 'ADSC Q210 CCD area detector'
_diffrn_measurement_method 'omega scan'
_diffrn_radiation_type synchrotron
_diffrn_radiation_wavelength 0.630
_diffrn_reflns_av_R_equivalents 0.0378
_diffrn_reflns_av_unetI/netI 0.0704
_diffrn_reflns_Laue_measured_fraction_full 0.795
_diffrn_reflns_Laue_measured_fraction_max 0.581
_diffrn_reflns_limit_h_max 10
_diffrn_reflns_limit_h_min -10
_diffrn_reflns_limit_k_max 13
_diffrn_reflns_limit_k_min -14
_diffrn_reflns_limit_l_max 14
_diffrn_reflns_limit_l_min -14
_diffrn_reflns_number 4315
_diffrn_reflns_point_group_measured_fraction_full 0.795
_diffrn_reflns_point_group_measured_fraction_max 0.581
_diffrn_reflns_theta_full 24.900
_diffrn_reflns_theta_max 29.838
_diffrn_reflns_theta_min 2.072
_diffrn_source 'PLSII 2D bending magnet'
_exptl_absorpt_coefficient_mu 0.313
_exptl_absorpt_correction_T_max 1.000
_exptl_absorpt_correction_T_min 0.938
_exptl_absorpt_correction_type empirical
_exptl_absorpt_process_details 'HKL3000sm Scalepack (Otwinowski & Minor, 1997)'
_exptl_crystal_colour black
_exptl_crystal_density_diffrn 1.454
_exptl_crystal_description Needle
_exptl_crystal_F_000 248
_exptl_crystal_size_max 0.080
_exptl_crystal_size_mid 0.070
_exptl_crystal_size_min 0.020
_refine_diff_density_max 0.323
_refine_diff_density_min -0.569
_refine_diff_density_rms 0.080
_refine_ls_extinction_method none
_refine_ls_goodness_of_fit_ref 0.998
_refine_ls_hydrogen_treatment constr
_refine_ls_matrix_type full
_refine_ls_number_parameters 154
_refine_ls_number_reflns 2630
_refine_ls_number_restraints 0
_refine_ls_restrained_S_all 0.998
_refine_ls_R_factor_all 0.1322
_refine_ls_R_factor_gt 0.0750
_refine_ls_shift/su_max 0.003
_refine_ls_shift/su_mean 0.000
_refine_ls_structure_factor_coef Fsqd
_refine_ls_weighting_details 'w=1/[\s^2^(Fo^2^)+(0.1412P)^2^] where P=(Fo^2^+2Fc^2^)/3'
_refine_ls_weighting_scheme calc
_refine_ls_wR_factor_gt 0.2128
_refine_ls_wR_factor_ref 0.2513
_reflns_Friedel_coverage 0.000
_reflns_number_gt 1305
_reflns_number_total 2630
_reflns_threshold_expression 'I > 2\s(I)'
_cod_data_source_file jp0c10644_si_003.cif
_cod_data_source_block H2PNZ_333K
_cod_depositor_comments 'Adding full bibliography for 1562684--1562685.cif.'
_cod_original_formula_sum 'C24 H20 Cl3 N4 O0.60'
_cod_database_code 1562684
_shelx_shelxl_version_number 2017/1
_shelx_space_group_comment
;
The symmetry employed for this shelxl refinement is uniquely defined
by the following loop, which should always be used as a source of
symmetry information in preference to the above space-group names.
They are only intended as comments.
;
_shelx_estimated_absorpt_t_min 0.975
_shelx_estimated_absorpt_t_max 0.994

loop_
_space_group_symop_operation_xyz
'x, y, z'
'-x, -y, -z'

loop_
_atom_site_label
_atom_site_type_symbol
_atom_site_fract_x
_atom_site_fract_y
_atom_site_fract_z
_atom_site_U_iso_or_equiv
_atom_site_adp_type
_atom_site_occupancy
_atom_site_site_symmetry_order
_atom_site_calc_flag
_atom_site_refinement_flags_posn
_atom_site_refinement_flags_adp
_atom_site_refinement_flags_occupancy
_atom_site_disorder_assembly
_atom_site_disorder_group
Cl01 Cl 0.31438(19) 0.13458(10) 0.86112(12) 0.0728(5) Uani 1 1 d . . . . .
Cl2A Cl 0.1511(10) 0.8492(5) 0.1397(5) 0.0934(12) Uani 0.5 1 d . . P A 1
O2 O 0.144(7) 0.890(3) 0.146(5) 0.145(17) Uani 0.2 1 d . . P B 2
N003 N 0.2644(4) 0.3924(3) 0.6036(3) 0.0465(7) Uani 1 1 d . . . . .
H H 0.274684 0.318586 0.677451 0.056 Uiso 1 1 calc R U . . .
N004 N 0.2247(4) 0.6257(3) 0.3710(3) 0.0467(7) Uani 1 1 d . . . . .
HA H 0.210857 0.699016 0.298108 0.056 Uiso 1 1 calc R U . . .
C005 C 0.2145(5) 0.5343(3) 0.6330(4) 0.0429(7) Uani 1 1 d . . . . .
C006 C 0.1937(5) 0.6551(3) 0.5127(4) 0.0438(7) Uani 1 1 d . . . . .
C007 C 0.2770(5) 0.4835(3) 0.3411(4) 0.0441(8) Uani 1 1 d . . . . .
C008 C 0.2986(5) 0.3624(3) 0.4620(4) 0.0456(8) Uani 1 1 d . . . . .
C009 C 0.3558(5) 0.2169(4) 0.4345(5) 0.0522(9) Uani 1 1 d . . . . .
HB H 0.371968 0.137408 0.512829 0.063 Uiso 1 1 calc R U . . .
C00A C 0.1433(6) 0.8014(3) 0.5410(5) 0.0522(9) Uani 1 1 d . . . . .
HC H 0.130565 0.882236 0.462589 0.063 Uiso 1 1 calc R U . . .
C00B C 0.1838(6) 0.5615(4) 0.7793(4) 0.0522(9) Uani 1 1 d . . . . .
HD H 0.197493 0.482605 0.858926 0.063 Uiso 1 1 calc R U . . .
C00C C 0.3089(6) 0.4548(4) 0.1957(4) 0.0528(9) Uani 1 1 d . . . . .
HE H 0.293238 0.532609 0.115913 0.063 Uiso 1 1 calc R U . . .
C00D C 0.1131(6) 0.8243(4) 0.6839(5) 0.0594(10) Uani 1 1 d . . . . .
HF H 0.077951 0.921359 0.702473 0.071 Uiso 1 1 calc R U . . .
C00E C 0.3877(6) 0.1933(4) 0.2907(5) 0.0604(10) Uani 1 1 d . . . . .
HG H 0.426243 0.096739 0.271946 0.072 Uiso 1 1 calc R U . . .
C00F C 0.3638(6) 0.3101(4) 0.1718(5) 0.0597(10) Uani 1 1 d . . . . .
HH H 0.385061 0.290367 0.075384 0.072 Uiso 1 1 calc R U . . .
C00G C 0.1333(6) 0.7061(4) 0.8032(5) 0.0598(10) Uani 1 1 d . . . . .
HI H 0.112522 0.725290 0.899776 0.072 Uiso 1 1 calc R U . . .

loop_
_atom_site_aniso_label
_atom_site_aniso_U_11
_atom_site_aniso_U_22
_atom_site_aniso_U_33
_atom_site_aniso_U_23
_atom_site_aniso_U_13
_atom_site_aniso_U_12
Cl01 0.1103(10) 0.0491(5) 0.0639(7) -0.0033(4) -0.0438(7) 0.0179(5)
Cl2A 0.146(3) 0.061(3) 0.076(2) -0.0004(14) -0.053(2) 0.0197(19)
O2 0.24(4) 0.028(12) 0.21(3) -0.017(13) -0.14(3) -0.002(14)
N003 0.0596(19) 0.0376(12) 0.0459(17) -0.0097(10) -0.0225(15) 0.0067(12)
N004 0.0602(19) 0.0361(12) 0.0467(17) -0.0083(10) -0.0226(15) 0.0059(12)
C005 0.0461(19) 0.0399(14) 0.048(2) -0.0133(12) -0.0202(16) 0.0053(13)
C006 0.0485(19) 0.0395(14) 0.050(2) -0.0140(12) -0.0230(17) 0.0063(13)
C007 0.0471(19) 0.0454(16) 0.045(2) -0.0142(13) -0.0190(16) 0.0037(13)
C008 0.052(2) 0.0380(14) 0.051(2) -0.0140(13) -0.0213(17) 0.0047(13)
C009 0.054(2) 0.0423(16) 0.063(2) -0.0168(15) -0.0212(19) 0.0079(14)
C00A 0.060(2) 0.0372(15) 0.065(2) -0.0156(14) -0.0272(19) 0.0100(14)
C00B 0.060(2) 0.0553(18) 0.051(2) -0.0178(15) -0.027(2) 0.0064(16)
C00C 0.061(2) 0.0533(18) 0.048(2) -0.0133(14) -0.0217(19) 0.0025(16)
C00D 0.069(3) 0.0486(18) 0.075(3) -0.0326(18) -0.031(2) 0.0112(17)
C00E 0.059(2) 0.0511(18) 0.074(3) -0.0318(18) -0.014(2) 0.0052(16)
C00F 0.060(2) 0.072(2) 0.056(3) -0.0346(19) -0.017(2) 0.0067(18)
C00G 0.070(3) 0.061(2) 0.063(3) -0.0321(18) -0.031(2) 0.0098(18)

loop_
_atom_type_symbol
_atom_type_description
_atom_type_scat_dispersion_real
_atom_type_scat_dispersion_imag
_atom_type_scat_source
C C 0.0024 0.0013 'International Tables Vol C Tables 4.2.6.8 and 6.1.1.4'
H H 0.0000 0.0000 'International Tables Vol C Tables 4.2.6.8 and 6.1.1.4'
Cl Cl 0.1242 0.1265 'International Tables Vol C Tables 4.2.6.8 and 6.1.1.4'
N N 0.0048 0.0026 'International Tables Vol C Tables 4.2.6.8 and 6.1.1.4'
O O 0.0085 0.0048 'International Tables Vol C Tables 4.2.6.8 and 6.1.1.4'

loop_
_geom_angle_atom_site_label_1
_geom_angle_atom_site_label_2
_geom_angle_atom_site_label_3
_geom_angle
_geom_angle_site_symmetry_1
_geom_angle_site_symmetry_3
_geom_angle_publ_flag
C005 N003 C008 122.8(3) . . ?
C006 N004 C007 122.5(3) . . ?
N003 C005 C00B 121.3(3) . . ?
N003 C005 C006 118.8(3) . . ?
C00B C005 C006 119.9(3) . . ?
N004 C006 C00A 121.8(3) . . ?
N004 C006 C005 118.8(2) . . ?
C00A C006 C005 119.4(3) . . ?
N004 C007 C00C 122.0(3) . . ?
N004 C007 C008 118.6(3) . . ?
C00C C007 C008 119.4(3) . . ?
N003 C008 C009 121.4(3) . . ?
N003 C008 C007 118.5(3) . . ?
C009 C008 C007 120.0(3) . . ?
C00E C009 C008 119.0(3) . . ?
C00D C00A C006 119.5(3) . . ?
C00G C00B C005 119.2(3) . . ?
C00F C00C C007 119.4(3) . . ?
C00A C00D C00G 121.7(3) . . ?
C009 C00E C00F 121.6(3) . . ?
C00C C00F C00E 120.5(3) . . ?
C00B C00G C00D 120.4(3) . . ?

loop_
_geom_bond_atom_site_label_1
_geom_bond_atom_site_label_2
_geom_bond_distance
_geom_bond_site_symmetry_2
_geom_bond_publ_flag
N003 C005 1.365(3) . ?
N003 C008 1.367(4) . ?
N004 C006 1.369(4) . ?
N004 C007 1.372(4) . ?
C005 C00B 1.404(4) . ?
C005 C006 1.413(4) . ?
C006 C00A 1.400(4) . ?
C007 C00C 1.399(5) . ?
C007 C008 1.420(4) . ?
C008 C009 1.399(4) . ?
C009 C00E 1.367(6) . ?
C00A C00D 1.358(5) . ?
C00B C00G 1.373(5) . ?
C00C C00F 1.379(5) . ?
C00D C00G 1.393(6) . ?
C00E C00F 1.391(6) . ?
